data_4342816
loop_
_publ_author_name
'Thangavelu, Sonia G.'
'Cahill, Christopher L.'

_publ_section_title
;
 Uranyl-Promoted Peroxide Generation: Synthesis and Characterization of
 Three Uranyl Peroxo [(UO2)2(O2)] Complexes.
;
_journal_issue 9
_journal_name_full 'Inorganic chemistry'
_journal_page_first 4208
_journal_page_last 4221
_journal_paper_doi 10.1021/ic502767k
_journal_volume 54
_journal_year 2015
_chemical_formula_moiety 'C38 H34 N6 O16 U3'
_chemical_formula_sum 'C38 H34 N6 O16 U3'
_chemical_formula_weight 1544.80
_space_group_crystal_system triclinic
_space_group_IT_number 2
_space_group_name_Hall '-P 1'
_space_group_name_H-M_alt 'P -1'
_symmetry_cell_setting triclinic
_symmetry_Int_Tables_number 2
_symmetry_space_group_name_Hall '-P 1'
_symmetry_space_group_name_H-M 'P -1'
_atom_sites_solution_hydrogens geom
_audit_creation_method SHELXL-2013
_cell_angle_alpha 67.522(2)
_cell_angle_beta 86.610(2)
_cell_angle_gamma 80.255(2)
_cell_formula_units_Z 2
_cell_length_a 11.6277(12)
_cell_length_b 13.3121(14)
_cell_length_c 15.1435(15)
_cell_measurement_reflns_used 11869
_cell_measurement_temperature 100(2)
_cell_measurement_theta_max 30.518
_cell_measurement_theta_min 1.455
_cell_volume 2134.7(4)
_computing_cell_refinement 'SAINT, Bruker-AXS'
_computing_data_collection 'APEX, Bruker-AXS'
_computing_data_reduction 'SAINT, Bruker-AXS'
_computing_molecular_graphics 'SHELXL-2013 (Sheldrick, 2013)'
_computing_publication_material 'WINGX (Farrugia, 2013)'
_computing_structure_refinement 'SHELXL-2013 (Sheldrick, 2013)'
_computing_structure_solution 'SHELXS-2013 (Sheldrick, 2013)'
_diffrn_ambient_temperature 100(2)
_diffrn_measured_fraction_theta_full 1.000
_diffrn_measured_fraction_theta_max 0.910
_diffrn_measurement_device_type 'Bruker APEX CCD'
_diffrn_measurement_method 'omega and phi scans'
_diffrn_radiation_type MoK\a
_diffrn_radiation_wavelength 0.71073
_diffrn_reflns_av_R_equivalents 0.0543
_diffrn_reflns_av_unetI/netI 0.0760
_diffrn_reflns_laue_measured_fraction_full 1.000
_diffrn_reflns_laue_measured_fraction_max 0.910
_diffrn_reflns_limit_h_max 15
_diffrn_reflns_limit_h_min -16
_diffrn_reflns_limit_k_max 18
_diffrn_reflns_limit_k_min -18
_diffrn_reflns_limit_l_max 20
_diffrn_reflns_limit_l_min -21
_diffrn_reflns_number 31899
_diffrn_reflns_point_group_measured_fraction_full 1.000
_diffrn_reflns_point_group_measured_fraction_max 0.910
_diffrn_reflns_theta_full 25.500
_diffrn_reflns_theta_max 30.518
_diffrn_reflns_theta_min 1.455
_diffrn_source 'fine-focus sealed tube'
_diffrn_source_type 'Bruker APEX CCD'
_exptl_absorpt_coefficient_mu 11.430
_exptl_absorpt_correction_T_max 0.462
_exptl_absorpt_correction_T_min 0.348
_exptl_absorpt_correction_type multi-scan
_exptl_absorpt_process_details 'SADABS, G. Sheldrick (1999)'
_exptl_crystal_colour orange
_exptl_crystal_density_diffrn 2.403
_exptl_crystal_description block
_exptl_crystal_F_000 1416
_exptl_crystal_size_max 0.117
_exptl_crystal_size_mid 0.085
_exptl_crystal_size_min 0.080
_refine_diff_density_max 2.977
_refine_diff_density_min -2.438
_refine_diff_density_rms 0.235
_refine_ls_extinction_method none
_refine_ls_goodness_of_fit_ref 1.025
_refine_ls_hydrogen_treatment constr
_refine_ls_matrix_type full
_refine_ls_number_parameters 535
_refine_ls_number_reflns 11869
_refine_ls_number_restraints 0
_refine_ls_restrained_S_all 1.025
_refine_ls_R_factor_all 0.0905
_refine_ls_R_factor_gt 0.0484
_refine_ls_shift/su_max 0.005
_refine_ls_shift/su_mean 0.000
_refine_ls_structure_factor_coef Fsqd
_refine_ls_weighting_details 'w=1/[\s^2^(Fo^2^)+(0.0484P)^2^+7.5299P] where P=(Fo^2^+2Fc^2^)/3'
_refine_ls_weighting_scheme calc
_refine_ls_wR_factor_gt 0.1031
_refine_ls_wR_factor_ref 0.1185
_reflns_Friedel_coverage 0.000
_reflns_number_gt 7801
_reflns_number_total 11869
_reflns_threshold_expression 'I > 2\s(I)'
_cod_data_source_file ic502767k_si_001.cif
_cod_data_source_block compound3_LT
_cod_depositor_comments 'Adding full bibliography for 4342814--4342819.cif.'
_cod_database_code 4342816
_shelx_space_group_comment
;
The symmetry employed for this shelxl refinement is uniquely defined
by the following loop, which should always be used as a source of
symmetry information in preference to the above space-group names.
They are only intended as comments.
;
_shelx_estimated_absorpt_t_min 0.348
_shelx_estimated_absorpt_t_max 0.462
_shelxl_version_number 2013-4

loop_
_space_group_symop_operation_xyz
'x, y, z'
'-x, -y, -z'

loop_
_atom_site_label
_atom_site_type_symbol
_atom_site_fract_x
_atom_site_fract_y
_atom_site_fract_z
_atom_site_U_iso_or_equiv
_atom_site_adp_type
_atom_site_occupancy
_atom_site_site_symmetry_order
_atom_site_calc_flag
_atom_site_refinement_flags_posn
_atom_site_refinement_flags_adp
_atom_site_refinement_flags_occupancy
O3 O 0.2933(5) 0.6487(4) 0.1513(5) 0.0344(14) Uani 1 1 d . . .
O2 O 0.2486(5) 0.5237(5) 0.3992(5) 0.0326(14) Uani 1 1 d . . .
O6 O 0.2254(6) 0.2393(5) 0.2222(5) 0.0397(16) Uani 1 1 d . . .
O14 O -0.3430(5) 0.7047(6) 0.1735(5) 0.0430(16) Uani 1 1 d . . .
O10 O 0.0242(6) 0.2845(6) 0.3447(6) 0.057(2) Uani 1 1 d . . .
O11 O 0.1138(6) 0.1137(5) 0.4058(6) 0.053(2) Uani 1 1 d . . .
C21 C 0.5688(8) 0.0303(8) 0.3787(8) 0.043(2) Uani 1 1 d . . .
H21A H 0.6202 0.0571 0.3239 0.064 Uiso 1 1 calc R U .
H21B H 0.5553 -0.0436 0.3872 0.064 Uiso 1 1 calc R U .
H21C H 0.6057 0.0272 0.4364 0.064 Uiso 1 1 calc R U .
C18 C 0.0225(9) 0.1820(9) 0.3850(10) 0.070(4) Uani 1 1 d . . .
C32 C -0.5077(11) 0.7923(11) -0.1030(8) 0.065(4) Uani 1 1 d . . .
H32 H -0.5689 0.8520 -0.1306 0.078 Uiso 1 1 calc R U .
O16 O -0.2546(10) 1.0022(10) 0.2055(8) 0.107(4) Uani 1 1 d . . .
C31 C -0.5135(10) 0.6899(12) -0.1024(9) 0.065(4) Uani 1 1 d . . .
H31 H -0.5791 0.6770 -0.1287 0.078 Uiso 1 1 calc R U .
C22 C -0.2108(12) 0.9049(13) 0.2364(12) 0.076(4) Uani 1 1 d . . .
C38 C -0.2903(14) 1.0093(10) -0.0052(12) 0.095 Uani 1 1 d . . .
H38 H -0.2339 1.0098 0.0375 0.114 Uiso 1 1 calc R U .
C35 C -0.4599(14) 1.0107(11) -0.1275(12) 0.095 Uani 1 1 d . . .
H35 H -0.5172 1.0105 -0.1696 0.114 Uiso 1 1 calc R U .
C23 C -0.1611(16) 0.8499(14) 0.3376(12) 0.102(5) Uani 1 1 d . . .
H23A H -0.0774 0.8238 0.3352 0.153 Uiso 1 1 calc R U .
H23B H -0.2009 0.7873 0.3740 0.153 Uiso 1 1 calc R U .
H23C H -0.1731 0.9032 0.3688 0.153 Uiso 1 1 calc R U .
C37 C -0.3514(14) 1.1119(11) -0.0695(12) 0.095 Uani 1 1 d . . .
H37 H -0.3327 1.1799 -0.0725 0.114 Uiso 1 1 calc R U .
C19 C -0.0938(13) 0.1434(10) 0.4148(12) 0.095 Uani 1 1 d . . .
H19A H -0.1488 0.2014 0.4265 0.142 Uiso 1 1 calc R U .
H19B H -0.0837 0.0769 0.4733 0.142 Uiso 1 1 calc R U .
H19C H -0.1244 0.1269 0.3637 0.142 Uiso 1 1 calc R U .
C36 C -0.4320(14) 1.1098(11) -0.1232(12) 0.095 Uani 1 1 d . . .
H36 H -0.4758 1.1780 -0.1623 0.114 Uiso 1 1 calc R U .
C17 C -0.0139(13) 0.5112(10) 0.3988(11) 0.095 Uani 1 1 d . . .
H17A H -0.0890 0.4866 0.4210 0.142 Uiso 0.5 1 calc R U P
H17B H 0.0083 0.5498 0.4373 0.142 Uiso 0.5 1 calc R U P
H17C H 0.0459 0.4473 0.4054 0.142 Uiso 0.5 1 calc R U P
H17D H 0.0658 0.5025 0.4215 0.142 Uiso 0.5 1 calc R U P
H17E H -0.0315 0.4394 0.4052 0.142 Uiso 0.5 1 calc R U P
H17F H -0.0691 0.5418 0.4371 0.142 Uiso 0.5 1 calc R U P
U2 U 0.24053(3) 0.25350(2) 0.33103(2) 0.02936(9) Uani 1 1 d . . .
U1 U 0.26729(3) 0.58247(2) 0.27459(2) 0.02585(9) Uani 1 1 d . . .
U3 U -0.20913(3) 0.73383(3) 0.11506(3) 0.04410(11) Uani 1 1 d . . .
O1 O 0.0616(5) 0.6276(5) 0.2559(5) 0.0438(17) Uani 1 1 d . . .
O9 O 0.3621(5) 0.0681(5) 0.3870(5) 0.0394(16) Uani 1 1 d . . .
O8 O 0.4544(5) 0.2105(5) 0.3236(5) 0.0358(14) Uani 1 1 d . . .
O4 O 0.3158(5) 0.4170(4) 0.2549(4) 0.0306(13) Uani 1 1 d . . .
O5 O 0.1880(5) 0.4472(5) 0.2512(4) 0.0314(13) Uani 1 1 d . . .
N3 N 0.4897(6) 0.5139(5) 0.3013(5) 0.0284(15) Uani 1 1 d . . .
C9 C 0.5363(7) 0.6605(7) 0.4557(6) 0.0306(19) Uani 1 1 d . . .
H9 H 0.6072 0.6201 0.4878 0.037 Uiso 1 1 calc R U .
N2 N 0.3901(6) 0.6879(5) 0.3396(5) 0.0273(15) Uani 1 1 d . . .
N4 N -0.1651(7) 0.5542(6) 0.0839(5) 0.0367(18) Uani 1 1 d . . .
O7 O 0.2559(5) 0.2627(5) 0.4425(4) 0.0371(15) Uani 1 1 d . . .
C3 C 0.1122(8) 1.0104(7) 0.2125(8) 0.045(3) Uani 1 1 d . . .
H3 H 0.0866 1.0864 0.1996 0.054 Uiso 1 1 calc R U .
C11 C 0.5505(7) 0.5457(6) 0.3570(6) 0.0274(18) Uani 1 1 d . . .
O12 O -0.1229(6) 0.6037(7) 0.2573(5) 0.055(2) Uani 1 1 d . . .
N1 N 0.1857(6) 0.7887(6) 0.2519(5) 0.0290(16) Uani 1 1 d . . .
C8 C 0.4747(8) 0.7476(7) 0.4772(7) 0.038(2) Uani 1 1 d . . .
H8 H 0.5014 0.7663 0.5262 0.045 Uiso 1 1 calc R U .
N5 N -0.3256(7) 0.7220(6) -0.0174(6) 0.0398(19) Uani 1 1 d . . .
C10 C 0.4904(7) 0.6350(6) 0.3859(6) 0.0288(18) Uani 1 1 d . . .
C5 C 0.2345(7) 0.8412(6) 0.2951(6) 0.0281(18) Uani 1 1 d . . .
C24 C -0.0709(8) 0.4784(8) 0.1247(7) 0.043(2) Uani 1 1 d . . .
H24 H -0.0226 0.4907 0.1668 0.051 Uiso 1 1 calc R U .
C25 C -0.0433(9) 0.3820(8) 0.1059(8) 0.048(3) Uani 1 1 d . . .
H25 H 0.0224 0.3289 0.1359 0.057 Uiso 1 1 calc R U .
C15 C 0.5442(8) 0.4383(7) 0.2694(7) 0.036(2) Uani 1 1 d . . .
H15 H 0.5016 0.4148 0.2313 0.043 Uiso 1 1 calc R U .
C6 C 0.3357(7) 0.7761(6) 0.3578(6) 0.0265(18) Uani 1 1 d . . .
C1 C 0.1016(7) 0.8487(7) 0.1870(7) 0.034(2) Uani 1 1 d . . .
H1 H 0.0663 0.8126 0.1550 0.041 Uiso 1 1 calc R U .
C29 C -0.3312(9) 0.6238(8) -0.0198(7) 0.040(2) Uani 1 1 d . . .
C26 C -0.1105(10) 0.3651(9) 0.0450(9) 0.056(3) Uani 1 1 d . . .
H26 H -0.0931 0.3007 0.0307 0.068 Uiso 1 1 calc R U .
C12 C 0.6677(7) 0.5003(7) 0.3807(7) 0.034(2) Uani 1 1 d . . .
H12 H 0.7088 0.5223 0.4209 0.041 Uiso 1 1 calc R U .
C27 C -0.2052(9) 0.4441(9) 0.0042(8) 0.049(3) Uani 1 1 d . . .
H27 H -0.2531 0.4339 -0.0394 0.059 Uiso 1 1 calc R U .
C4 C 0.1974(8) 0.9525(7) 0.2796(8) 0.039(2) Uani 1 1 d . . .
H4 H 0.2305 0.9866 0.3146 0.047 Uiso 1 1 calc R U .
C14 C 0.6601(8) 0.3926(7) 0.2891(7) 0.039(2) Uani 1 1 d . . .
H14 H 0.6957 0.3399 0.2637 0.047 Uiso 1 1 calc R U .
O15 O -0.1908(7) 0.8482(8) 0.1852(8) 0.079(3) Uani 1 1 d . . .
C7 C 0.3757(8) 0.8055(6) 0.4271(6) 0.032(2) Uani 1 1 d . . .
H7 H 0.3341 0.8664 0.4398 0.039 Uiso 1 1 calc R U .
C34 C -0.3948(12) 0.9147(9) -0.0639(10) 0.069(4) Uani 1 1 d . . .
C33 C -0.4113(10) 0.8071(9) -0.0628(7) 0.053(3) Uani 1 1 d . . .
C16 C -0.0244(9) 0.5874(10) 0.2965(8) 0.052(3) Uani 1 1 d . . .
N6 N -0.3113(10) 0.9114(7) -0.0040(8) 0.063(3) Uani 1 1 d . . .
C28 C -0.2321(8) 0.5362(7) 0.0244(7) 0.035(2) Uani 1 1 d . . .
C2 C 0.0636(8) 0.9602(8) 0.1641(7) 0.039(2) Uani 1 1 d . . .
H2 H 0.0057 1.0002 0.1163 0.047 Uiso 1 1 calc R U .
C13 C 0.7236(8) 0.4228(8) 0.3450(7) 0.038(2) Uani 1 1 d . . .
H13 H 0.8034 0.3919 0.3591 0.045 Uiso 1 1 calc R U .
C20 C 0.4564(8) 0.1055(8) 0.3615(7) 0.036(2) Uani 1 1 d . . .
C30 C -0.4224(9) 0.6068(10) -0.0630(8) 0.052(3) Uani 1 1 d . . .
H30 H -0.4223 0.5367 -0.0656 0.063 Uiso 1 1 calc R U .
O13 O -0.0801(6) 0.7659(6) 0.0516(6) 0.056(2) Uani 1 1 d . . .

loop_
_atom_site_aniso_label
_atom_site_aniso_U_11
_atom_site_aniso_U_22
_atom_site_aniso_U_33
_atom_site_aniso_U_23
_atom_site_aniso_U_13
_atom_site_aniso_U_12
O3 0.035(3) 0.021(3) 0.049(4) -0.012(3) -0.009(3) -0.010(2)
O2 0.024(3) 0.029(3) 0.051(4) -0.019(3) -0.008(3) -0.005(2)
O6 0.039(4) 0.030(3) 0.051(4) -0.013(3) -0.012(3) -0.008(3)
O14 0.032(3) 0.054(4) 0.046(4) -0.020(3) 0.000(3) -0.013(3)
O10 0.030(4) 0.038(4) 0.072(5) 0.015(4) -0.002(3) -0.009(3)
O11 0.035(4) 0.030(3) 0.076(5) 0.001(4) -0.008(4) -0.011(3)
C21 0.038(5) 0.039(5) 0.052(6) -0.019(5) 0.004(5) -0.004(4)
C18 0.034(6) 0.042(6) 0.088(9) 0.026(6) -0.011(6) -0.005(5)
C32 0.063(8) 0.081(9) 0.037(6) -0.019(6) -0.011(6) 0.023(7)
O16 0.123(10) 0.106(9) 0.102(8) -0.069(7) 0.009(7) 0.022(7)
C31 0.044(7) 0.101(10) 0.062(8) -0.054(8) -0.017(6) 0.018(7)
C22 0.051(8) 0.078(10) 0.103(12) -0.043(9) 0.027(8) -0.006(7)
C38 0.105 0.055 0.129 -0.037 0.086 -0.048
C35 0.105 0.055 0.129 -0.037 0.086 -0.048
C23 0.121(14) 0.107(13) 0.094(13) -0.057(11) 0.026(11) -0.023(11)
C37 0.105 0.055 0.129 -0.037 0.086 -0.048
C19 0.105 0.055 0.129 -0.037 0.086 -0.048
C36 0.105 0.055 0.129 -0.037 0.086 -0.048
C17 0.105 0.055 0.129 -0.037 0.086 -0.048
U2 0.02873(17) 0.02088(15) 0.0370(2) -0.00618(13) -0.00564(14) -0.00969(12)
U1 0.02332(16) 0.01974(14) 0.03544(19) -0.00886(13) -0.00654(13) -0.00740(11)
U3 0.0366(2) 0.0442(2) 0.0584(3) -0.02368(19) 0.01087(18) -0.01827(17)
O1 0.030(3) 0.025(3) 0.079(5) -0.020(3) -0.002(3) -0.010(3)
O9 0.037(4) 0.024(3) 0.054(4) -0.008(3) -0.010(3) -0.009(3)
O8 0.033(3) 0.032(3) 0.042(4) -0.011(3) -0.005(3) -0.011(3)
O4 0.027(3) 0.022(3) 0.042(4) -0.009(3) -0.008(3) -0.006(2)
O5 0.026(3) 0.027(3) 0.040(4) -0.009(3) -0.006(3) -0.010(2)
N3 0.026(4) 0.024(3) 0.035(4) -0.010(3) -0.003(3) -0.002(3)
C9 0.023(4) 0.027(4) 0.042(5) -0.011(4) -0.004(4) -0.010(3)
N2 0.026(4) 0.018(3) 0.036(4) -0.004(3) -0.006(3) -0.008(3)
N4 0.039(4) 0.035(4) 0.032(4) -0.005(3) -0.003(3) -0.010(3)
O7 0.040(4) 0.032(3) 0.035(4) -0.006(3) -0.002(3) -0.008(3)
C3 0.033(5) 0.025(4) 0.072(7) -0.015(5) -0.004(5) -0.001(4)
C11 0.027(4) 0.026(4) 0.031(5) -0.009(4) -0.006(4) -0.009(3)
O12 0.026(4) 0.093(6) 0.058(5) -0.037(4) -0.003(3) -0.019(4)
N1 0.019(3) 0.031(4) 0.041(4) -0.016(3) -0.002(3) -0.008(3)
C8 0.040(5) 0.029(5) 0.048(6) -0.016(4) -0.010(4) -0.010(4)
N5 0.042(5) 0.033(4) 0.034(4) -0.004(3) 0.002(4) -0.001(4)
C10 0.028(4) 0.022(4) 0.036(5) -0.007(4) -0.008(4) -0.009(3)
C5 0.025(4) 0.023(4) 0.035(5) -0.008(4) -0.005(4) -0.006(3)
C24 0.036(5) 0.043(5) 0.035(5) 0.002(4) -0.008(4) -0.003(4)
C25 0.043(6) 0.038(5) 0.047(6) -0.005(5) 0.003(5) 0.005(5)
C15 0.030(5) 0.035(5) 0.044(6) -0.015(4) 0.000(4) -0.006(4)
C6 0.024(4) 0.022(4) 0.037(5) -0.012(4) -0.001(4) -0.010(3)
C1 0.030(5) 0.030(4) 0.043(5) -0.011(4) -0.003(4) -0.013(4)
C29 0.047(6) 0.042(5) 0.030(5) -0.010(4) -0.001(4) -0.007(5)
C26 0.049(7) 0.044(6) 0.081(9) -0.028(6) 0.013(6) -0.014(5)
C12 0.025(4) 0.031(4) 0.041(5) -0.008(4) -0.010(4) -0.002(4)
C27 0.044(6) 0.058(7) 0.057(7) -0.032(6) 0.001(5) -0.017(5)
C4 0.030(5) 0.027(4) 0.065(7) -0.020(5) -0.006(5) -0.009(4)
C14 0.036(5) 0.032(5) 0.053(6) -0.022(5) 0.004(5) -0.002(4)
O15 0.053(5) 0.095(7) 0.132(9) -0.086(7) 0.014(5) -0.025(5)
C7 0.040(5) 0.018(4) 0.038(5) -0.008(4) -0.003(4) -0.006(4)
C34 0.070(9) 0.036(6) 0.063(8) 0.015(6) 0.035(7) 0.001(6)
C33 0.065(7) 0.043(6) 0.024(5) 0.008(4) 0.004(5) 0.011(5)
C16 0.034(6) 0.077(8) 0.055(7) -0.032(6) -0.005(5) -0.017(5)
N6 0.071(7) 0.036(5) 0.074(7) -0.013(5) 0.040(6) -0.017(5)
C28 0.036(5) 0.035(5) 0.032(5) -0.009(4) -0.004(4) -0.008(4)
C2 0.033(5) 0.036(5) 0.045(6) -0.013(4) -0.005(4) -0.003(4)
C13 0.028(5) 0.039(5) 0.045(6) -0.015(4) -0.011(4) 0.000(4)
C20 0.032(5) 0.041(5) 0.038(5) -0.018(4) -0.001(4) -0.004(4)
C30 0.046(6) 0.073(8) 0.046(6) -0.032(6) -0.006(5) -0.006(6)
O13 0.049(4) 0.043(4) 0.081(6) -0.029(4) 0.019(4) -0.019(3)

loop_
_atom_type_symbol
_atom_type_description
_atom_type_scat_dispersion_real
_atom_type_scat_dispersion_imag
_atom_type_scat_source
C C 0.0033 0.0016 'International Tables Vol C Tables 4.2.6.8 and 6.1.1.4'
H H 0.0000 0.0000 'International Tables Vol C Tables 4.2.6.8 and 6.1.1.4'
N N 0.0061 0.0033 'International Tables Vol C Tables 4.2.6.8 and 6.1.1.4'
O O 0.0106 0.0060 'International Tables Vol C Tables 4.2.6.8 and 6.1.1.4'
U U -9.6767 9.6646 'International Tables Vol C Tables 4.2.6.8 and 6.1.1.4'

loop_
_geom_angle_atom_site_label_1
_geom_angle_atom_site_label_2
_geom_angle_atom_site_label_3
_geom_angle
C18 O10 U2 91.6(6)
C18 O11 U2 93.7(6)
C20 C21 H21A 109.5
C20 C21 H21B 109.5
H21A C21 H21B 109.5
C20 C21 H21C 109.5
H21A C21 H21C 109.5
H21B C21 H21C 109.5
O11 C18 O10 121.9(10)
O11 C18 C19 119.5(10)
O10 C18 C19 118.4(10)
O11 C18 U2 60.3(5)
O10 C18 U2 61.7(5)
C19 C18 U2 179.6(11)
C31 C32 C33 118.9(11)
C31 C32 H32 120.5
C33 C32 H32 120.5
C32 C31 C30 118.4(12)
C32 C31 H31 120.8
C30 C31 H31 120.8
O16 C22 O15 123.4(16)
O16 C22 C23 120.3(15)
O15 C22 C23 115.7(14)
N6 C38 C37 121.4(17)
N6 C38 H38 119.3
C37 C38 H38 119.3
C34 C35 C36 113.5(18)
C34 C35 H35 123.2
C36 C35 H35 123.2
C22 C23 H23A 109.5
C22 C23 H23B 109.5
H23A C23 H23B 109.5
C22 C23 H23C 109.5
H23A C23 H23C 109.5
H23B C23 H23C 109.5
C36 C37 C38 118.5(14)
C36 C37 H37 120.7
C38 C37 H37 120.7
C18 C19 H19A 109.5
C18 C19 H19B 109.5
H19A C19 H19B 109.5
C18 C19 H19C 109.5
H19A C19 H19C 109.5
H19B C19 H19C 109.5
C37 C36 C35 124.0(17)
C37 C36 H36 118.0
C35 C36 H36 118.0
C16 C17 H17A 109.5
C16 C17 H17B 109.5
H17A C17 H17B 109.5
C16 C17 H17C 109.5
H17A C17 H17C 109.5
H17B C17 H17C 109.5
C16 C17 H17D 109.5
H17A C17 H17D 141.1
H17B C17 H17D 56.3
H17C C17 H17D 56.3
C16 C17 H17E 109.5
H17A C17 H17E 56.3
H17B C17 H17E 141.1
H17C C17 H17E 56.3
H17D C17 H17E 109.5
C16 C17 H17F 109.5
H17A C17 H17F 56.3
H17B C17 H17F 56.3
H17C C17 H17F 141.1
H17D C17 H17F 109.5
H17E C17 H17F 109.5
O6 U2 O7 178.0(3)
O6 U2 O4 91.7(2)
O7 U2 O4 90.2(2)
O6 U2 O5 88.8(2)
O7 U2 O5 93.2(2)
O4 U2 O5 36.38(19)
O6 U2 O11 89.1(3)
O7 U2 O11 89.4(3)
O4 U2 O11 165.3(2)
O5 U2 O11 129.0(2)
O6 U2 O8 91.0(3)
O7 U2 O8 88.8(2)
O4 U2 O8 70.94(19)
O5 U2 O8 107.24(19)
O11 U2 O8 123.7(2)
O6 U2 O9 87.4(3)
O7 U2 O9 90.9(2)
O4 U2 O9 123.7(2)
O5 U2 O9 159.6(2)
O11 U2 O9 71.0(2)
O8 U2 O9 52.8(2)
O6 U2 O10 89.2(3)
O7 U2 O10 90.8(3)
O4 U2 O10 112.7(2)
O5 U2 O10 76.4(2)
O11 U2 O10 52.7(2)
O8 U2 O10 176.4(2)
O9 U2 O10 123.6(2)
O6 U2 C18 88.1(4)
O7 U2 C18 91.0(4)
O4 U2 C18 139.3(3)
O5 U2 C18 103.0(3)
O11 U2 C18 26.1(2)
O8 U2 C18 149.8(3)
O9 U2 C18 97.0(3)
O10 U2 C18 26.6(3)
O6 U2 C20 88.8(3)
O7 U2 C20 90.2(3)
O4 U2 C20 97.6(2)
O5 U2 C20 133.8(2)
O11 U2 C20 97.1(3)
O8 U2 C20 26.7(2)
O9 U2 C20 26.1(2)
O10 U2 C20 149.7(2)
C18 U2 C20 123.1(3)
O2 U1 O3 175.2(2)
O2 U1 O5 92.3(2)
O3 U1 O5 92.5(2)
O2 U1 O4 95.5(2)
O3 U1 O4 87.7(2)
O5 U1 O4 37.21(19)
O2 U1 O1 89.1(3)
O3 U1 O1 93.5(3)
O5 U1 O1 68.1(2)
O4 U1 O1 105.2(2)
O2 U1 N3 88.6(2)
O3 U1 N3 89.1(2)
O5 U1 N3 107.2(2)
O4 U1 N3 70.2(2)
O1 U1 N3 174.6(2)
O2 U1 N2 76.6(2)
O3 U1 N2 98.6(2)
O5 U1 N2 163.7(2)
O4 U1 N2 130.9(2)
O1 U1 N2 122.7(2)
N3 U1 N2 61.3(2)
O2 U1 N1 97.2(2)
O3 U1 N1 80.2(2)
O5 U1 N1 133.4(2)
O4 U1 N1 164.7(2)
O1 U1 N1 66.6(2)
N3 U1 N1 118.6(2)
N2 U1 N1 61.0(2)
O13 U3 O14 177.1(4)
O13 U3 O15 89.3(3)
O14 U3 O15 91.8(3)
O13 U3 O12 97.7(3)
O14 U3 O12 85.0(3)
O15 U3 O12 82.2(3)
O13 U3 N6 87.2(3)
O14 U3 N6 90.5(3)
O15 U3 N6 79.4(4)
O12 U3 N6 160.8(3)
O13 U3 N5 98.7(3)
O14 U3 N5 78.8(3)
O15 U3 N5 140.7(3)
O12 U3 N5 133.8(3)
N6 U3 N5 62.8(3)
O13 U3 N4 85.4(3)
O14 U3 N4 94.5(3)
O15 U3 N4 156.5(3)
O12 U3 N4 75.9(3)
N6 U3 N4 123.1(3)
N5 U3 N4 62.8(2)
C16 O1 U1 137.0(7)
C20 O9 U2 93.7(5)
C20 O8 U2 94.0(5)
O5 O4 U1 71.2(3)
O5 O4 U2 73.5(3)
U1 O4 U2 129.3(3)
O4 O5 U1 71.5(3)
O4 O5 U2 70.1(3)
U1 O5 U2 127.2(2)
C15 N3 C11 118.3(7)
C15 N3 U1 121.0(6)
C11 N3 U1 120.4(5)
C10 C9 C8 117.6(8)
C10 C9 H9 121.2
C8 C9 H9 121.2
C10 N2 C6 117.3(7)
C10 N2 U1 119.2(5)
C6 N2 U1 119.1(5)
C28 N4 C24 118.9(9)
C28 N4 U3 120.7(6)
C24 N4 U3 120.3(7)
C2 C3 C4 120.6(9)
C2 C3 H3 119.7
C4 C3 H3 119.7
N3 C11 C12 121.1(8)
N3 C11 C10 117.0(7)
C12 C11 C10 121.7(7)
C16 O12 U3 133.5(7)
C5 N1 C1 117.0(7)
C5 N1 U1 121.8(5)
C1 N1 U1 120.7(5)
C7 C8 C9 119.1(9)
C7 C8 H8 120.5
C9 C8 H8 120.5
C29 N5 C33 117.9(9)
C29 N5 U3 119.6(6)
C33 N5 U3 118.6(7)
N2 C10 C9 123.7(8)
N2 C10 C11 114.7(7)
C9 C10 C11 121.5(7)
N1 C5 C4 122.9(8)
N1 C5 C6 115.7(7)
C4 C5 C6 121.4(7)
N4 C24 C25 121.1(10)
N4 C24 H24 119.5
C25 C24 H24 119.5
C26 C25 C24 119.5(10)
C26 C25 H25 120.2
C24 C25 H25 120.2
N3 C15 C14 122.9(9)
N3 C15 H15 118.6
C14 C15 H15 118.6
N2 C6 C7 121.9(8)
N2 C6 C5 115.2(7)
C7 C6 C5 122.8(7)
N1 C1 C2 123.7(8)
N1 C1 H1 118.1
C2 C1 H1 118.1
N5 C29 C30 121.6(10)
N5 C29 C28 116.0(9)
C30 C29 C28 122.3(9)
C25 C26 C27 117.9(10)
C25 C26 H26 121.1
C27 C26 H26 121.1
C13 C12 C11 119.6(8)
C13 C12 H12 120.2
C11 C12 H12 120.2
C28 C27 C26 121.9(10)
C28 C27 H27 119.0
C26 C27 H27 119.0
C3 C4 C5 118.0(9)
C3 C4 H4 121.0
C5 C4 H4 121.0
C13 C14 C15 120.3(9)
C13 C14 H14 119.9
C15 C14 H14 119.9
C22 O15 U3 161.8(9)
C8 C7 C6 120.1(8)
C8 C7 H7 119.9
C6 C7 H7 119.9
N6 C34 C35 125.2(14)
N6 C34 C33 115.3(10)
C35 C34 C33 119.5(15)
N5 C33 C32 122.1(11)
N5 C33 C34 115.0(11)
C32 C33 C34 122.9(11)
O1 C16 O12 125.0(11)
O1 C16 C17 119.0(10)
O12 C16 C17 116.0(11)
C34 N6 C38 117.2(13)
C34 N6 U3 122.3(7)
C38 N6 U3 120.3(12)
N4 C28 C27 120.6(9)
N4 C28 C29 116.0(8)
C27 C28 C29 123.4(9)
C3 C2 C1 117.7(9)
C3 C2 H2 121.1
C1 C2 H2 121.1
C14 C13 C12 117.8(8)
C14 C13 H13 121.1
C12 C13 H13 121.1
O9 C20 O8 119.4(8)
O9 C20 C21 120.4(9)
O8 C20 C21 120.1(8)
O9 C20 U2 60.2(4)
O8 C20 U2 59.2(4)
C21 C20 U2 178.7(7)
C31 C30 C29 120.7(11)
C31 C30 H30 119.6
C29 C30 H30 119.6

loop_
_geom_bond_atom_site_label_1
_geom_bond_atom_site_label_2
_geom_bond_distance
O3 U1 1.767(6)
O2 U1 1.761(6)
O6 U2 1.751(7)
O14 U3 1.771(6)
O10 C18 1.267(12)
O10 U2 2.489(7)
O11 C18 1.243(12)
O11 U2 2.457(6)
C21 C20 1.476(13)
C21 H21A 0.9800
C21 H21B 0.9800
C21 H21C 0.9800
C18 C19 1.511(16)
C18 U2 2.824(11)
C32 C31 1.372(18)
C32 C33 1.383(17)
C32 H32 0.9500
O16 C22 1.224(16)
C31 C30 1.370(15)
C31 H31 0.9500
C22 O15 1.261(16)
C22 C23 1.52(2)
C38 N6 1.359(15)
C38 C37 1.43(2)
C38 H38 0.9500
C35 C34 1.40(2)
C35 C36 1.437(18)
C35 H35 0.9500
C23 H23A 0.9800
C23 H23B 0.9800
C23 H23C 0.9800
C37 C36 1.29(2)
C37 H37 0.9500
C19 H19A 0.9800
C19 H19B 0.9800
C19 H19C 0.9800
C36 H36 0.9500
C17 C16 1.491(18)
C17 H17A 0.9800
C17 H17B 0.9800
C17 H17C 0.9800
C17 H17D 0.9800
C17 H17E 0.9800
C17 H17F 0.9800
U2 O7 1.761(6)
U2 O4 2.332(5)
U2 O5 2.378(6)
U2 O8 2.461(6)
U2 O9 2.484(6)
U2 C20 2.857(9)
U1 O5 2.303(5)
U1 O4 2.307(5)
U1 O1 2.372(6)
U1 N3 2.594(7)
U1 N2 2.623(6)
U1 N1 2.644(7)
U3 O13 1.757(7)
U3 O15 2.206(8)
U3 O12 2.337(8)
U3 N6 2.509(11)
U3 N5 2.553(8)
U3 N4 2.573(8)
O1 C16 1.233(12)
O9 C20 1.260(11)
O8 C20 1.288(11)
O4 O5 1.471(8)
N3 C15 1.330(11)
N3 C11 1.354(10)
C9 C10 1.387(11)
C9 C8 1.394(12)
C9 H9 0.9500
N2 C10 1.338(10)
N2 C6 1.353(10)
N4 C28 1.337(11)
N4 C24 1.353(11)
C3 C2 1.362(13)
C3 C4 1.368(13)
C3 H3 0.9500
C11 C12 1.402(11)
C11 C10 1.474(12)
O12 C16 1.269(11)
N1 C5 1.330(10)
N1 C1 1.345(11)
C8 C7 1.360(12)
C8 H8 0.9500
N5 C29 1.334(12)
N5 C33 1.360(12)
C5 C4 1.401(11)
C5 C6 1.482(11)
C24 C25 1.399(14)
C24 H24 0.9500
C25 C26 1.348(15)
C25 H25 0.9500
C15 C14 1.381(13)
C15 H15 0.9500
C6 C7 1.380(12)
C1 C2 1.386(12)
C1 H1 0.9500
C29 C30 1.371(14)
C29 C28 1.475(13)
C26 C27 1.375(15)
C26 H26 0.9500
C12 C13 1.392(13)
C12 H12 0.9500
C27 C28 1.355(13)
C27 H27 0.9500
C4 H4 0.9500
C14 C13 1.362(13)
C14 H14 0.9500
C7 H7 0.9500
C34 N6 1.351(18)
C34 C33 1.472(18)
C2 H2 0.9500
C13 H13 0.9500
C30 H30 0.9500

loop_
_geom_torsion_atom_site_label_1
_geom_torsion_atom_site_label_2
_geom_torsion_atom_site_label_3
_geom_torsion_atom_site_label_4
_geom_torsion
U2 O11 C18 O10 -4.1(15)
U2 O11 C18 C19 -179.5(13)
U2 O10 C18 O11 4.0(15)
U2 O10 C18 C19 179.5(13)
C33 C32 C31 C30 -0.9(18)
N6 C38 C37 C36 3.8(19)
C38 C37 C36 C35 -4(2)
C34 C35 C36 C37 3.1(19)
U2 O4 O5 U1 142.9(2)
U1 O4 O5 U2 -142.9(2)
C15 N3 C11 C12 0.0(12)
U1 N3 C11 C12 173.0(6)
C15 N3 C11 C10 175.9(8)
U1 N3 C11 C10 -11.1(10)
C10 C9 C8 C7 -2.3(13)
C6 N2 C10 C9 4.8(12)
U1 N2 C10 C9 -151.5(7)
C6 N2 C10 C11 -175.1(7)
U1 N2 C10 C11 28.6(9)
C8 C9 C10 N2 -1.1(13)
C8 C9 C10 C11 178.8(8)
N3 C11 C10 N2 -11.5(11)
C12 C11 C10 N2 164.4(8)
N3 C11 C10 C9 168.6(8)
C12 C11 C10 C9 -15.5(13)
C1 N1 C5 C4 3.7(13)
U1 N1 C5 C4 175.9(7)
C1 N1 C5 C6 -173.3(8)
U1 N1 C5 C6 -1.1(10)
C28 N4 C24 C25 -0.3(14)
U3 N4 C24 C25 -177.7(7)
N4 C24 C25 C26 1.1(15)
C11 N3 C15 C14 -1.2(13)
U1 N3 C15 C14 -174.2(7)
C10 N2 C6 C7 -5.3(12)
U1 N2 C6 C7 151.0(6)
C10 N2 C6 C5 171.6(7)
U1 N2 C6 C5 -32.0(9)
N1 C5 C6 N2 21.5(11)
C4 C5 C6 N2 -155.6(8)
N1 C5 C6 C7 -161.6(8)
C4 C5 C6 C7 21.3(13)
C5 N1 C1 C2 -0.5(13)
U1 N1 C1 C2 -172.9(7)
C33 N5 C29 C30 -2.6(14)
U3 N5 C29 C30 155.0(8)
C33 N5 C29 C28 175.8(8)
U3 N5 C29 C28 -26.6(11)
C24 C25 C26 C27 -0.6(16)
N3 C11 C12 C13 1.2(13)
C10 C11 C12 C13 -174.5(8)
C25 C26 C27 C28 -0.6(17)
C2 C3 C4 C5 1.4(15)
N1 C5 C4 C3 -4.2(14)
C6 C5 C4 C3 172.7(9)
N3 C15 C14 C13 1.2(15)
O16 C22 O15 U3 -97(4)
C23 C22 O15 U3 92(4)
C9 C8 C7 C6 1.8(14)
N2 C6 C7 C8 2.2(13)
C5 C6 C7 C8 -174.6(8)
C36 C35 C34 N6 -1.2(17)
C36 C35 C34 C33 -177.9(10)
C29 N5 C33 C32 5.9(15)
U3 N5 C33 C32 -151.9(8)
C29 N5 C33 C34 -175.4(9)
U3 N5 C33 C34 26.8(11)
C31 C32 C33 N5 -4.2(17)
C31 C32 C33 C34 177.2(11)
N6 C34 C33 N5 -13.0(14)
C35 C34 C33 N5 164.1(10)
N6 C34 C33 C32 165.7(10)
C35 C34 C33 C32 -17.2(17)
U1 O1 C16 O12 -154.3(8)
U1 O1 C16 C17 24.0(17)
U3 O12 C16 O1 -15.7(18)
U3 O12 C16 C17 165.9(8)
C35 C34 N6 C38 0.8(17)
C33 C34 N6 C38 177.7(9)
C35 C34 N6 U3 175.8(9)
C33 C34 N6 U3 -7.3(14)
C37 C38 N6 C34 -2.0(17)
C37 C38 N6 U3 -177.1(8)
C24 N4 C28 C27 -0.9(14)
U3 N4 C28 C27 176.5(7)
C24 N4 C28 C29 -178.2(8)
U3 N4 C28 C29 -0.7(11)
C26 C27 C28 N4 1.4(16)
C26 C27 C28 C29 178.4(10)
N5 C29 C28 N4 17.8(13)
C30 C29 C28 N4 -163.9(9)
N5 C29 C28 C27 -159.4(10)
C30 C29 C28 C27 19.0(16)
C4 C3 C2 C1 1.5(15)
N1 C1 C2 C3 -2.1(15)
C15 C14 C13 C12 0.0(14)
C11 C12 C13 C14 -1.2(13)
U2 O9 C20 O8 1.3(9)
U2 O9 C20 C21 178.6(8)
U2 O8 C20 O9 -1.3(9)
U2 O8 C20 C21 -178.7(8)
C32 C31 C30 C29 4.1(18)
N5 C29 C30 C31 -2.4(17)
C28 C29 C30 C31 179.3(10)
